data_7028707
loop_
_publ_author_name
'Constable, Edwin C.'
'Housecroft, Catherine E.'
'Schneider, Gabriel E.'
'Zampese, Jennifer A.'
'Bolink, Henk J.'
'Perteg\'as, Antonio'
'Roldan-Carmona, Cristina'

_publ_section_title
;
 Red emitting [Ir(C^N)2(N^N)](+) complexes employing bidentate
 2,2':6',2''-terpyridine ligands for light-emitting electrochemical cells.
;
_journal_issue 12
_journal_name_full 'Dalton transactions (Cambridge, England : 2003)'
_journal_page_first 4653
_journal_page_last 4667
_journal_paper_doi 10.1039/c3dt53477d
_journal_volume 43
_journal_year 2014
_chemical_formula_moiety '2(C42 H30 Ir N6), 2(F6 P), C4 H10 O, C H2 Cl2'
_chemical_formula_sum 'C89 H72 Cl2 F12 Ir2 N12 O P2'
_chemical_formula_weight 2070.87
_chemical_name_systematic
; 
 ? 
;
_space_group_IT_number 2
_symmetry_cell_setting triclinic
_symmetry_space_group_name_Hall '-P 1'
_symmetry_space_group_name_H-M 'P -1'
_atom_sites_solution_hydrogens geom
_atom_sites_solution_primary direct
_atom_sites_solution_secondary difmap
_audit_creation_method SHELXL-97
_cell_angle_alpha 88.86(3)
_cell_angle_beta 82.15(3)
_cell_angle_gamma 81.97(3)
_cell_formula_units_Z 2
_cell_length_a 10.641(2)
_cell_length_b 18.025(4)
_cell_length_c 21.629(4)
_cell_measurement_reflns_used 4640
_cell_measurement_temperature 173(2)
_cell_measurement_theta_max 69.42
_cell_measurement_theta_min 5.54
_cell_volume 4069.4(15)
_computing_cell_refinement 'Stoe IPDS'
_computing_data_collection 'Stoe IPDS'
_computing_data_reduction 'Stoe IPDS'
_computing_molecular_graphics 'Bruker SHELXTL'
_computing_publication_material 'Bruker SHELXTL'
_computing_structure_refinement 'SHELXL-97 (Sheldrick, 1997)'
_computing_structure_solution 'SHELXS-97 (Sheldrick, 1990)'
_diffrn_ambient_temperature 173(2)
_diffrn_measured_fraction_theta_full 0.999
_diffrn_measured_fraction_theta_max 0.999
_diffrn_measurement_device_type 'Stoe IPDS'
_diffrn_measurement_method '\w scans'
_diffrn_radiation_monochromator graphite
_diffrn_radiation_source 'fine-focus sealed tube'
_diffrn_radiation_type MoK\a
_diffrn_radiation_wavelength 0.71073
_diffrn_reflns_av_R_equivalents 0.2647
_diffrn_reflns_av_sigmaI/netI 0.1749
_diffrn_reflns_limit_h_max 12
_diffrn_reflns_limit_h_min -12
_diffrn_reflns_limit_k_max 21
_diffrn_reflns_limit_k_min -21
_diffrn_reflns_limit_l_max 25
_diffrn_reflns_limit_l_min -25
_diffrn_reflns_number 50153
_diffrn_reflns_theta_full 25.05
_diffrn_reflns_theta_max 25.05
_diffrn_reflns_theta_min 2.21
_exptl_absorpt_coefficient_mu 3.457
_exptl_absorpt_correction_T_max 0.9663
_exptl_absorpt_correction_T_min 0.2522
_exptl_absorpt_correction_type multi-scan
_exptl_absorpt_process_details '(Blessing 1951)'
_exptl_crystal_colour orange
_exptl_crystal_density_diffrn 1.690
_exptl_crystal_density_method 'not measured'
_exptl_crystal_description needle
_exptl_crystal_F_000 2048
_exptl_crystal_size_max 0.55
_exptl_crystal_size_mid 0.02
_exptl_crystal_size_min 0.01
_refine_diff_density_max 1.616
_refine_diff_density_min -2.625
_refine_diff_density_rms 0.221
_refine_ls_extinction_method none
_refine_ls_goodness_of_fit_ref 1.043
_refine_ls_hydrogen_treatment constr
_refine_ls_matrix_type full
_refine_ls_number_parameters 1084
_refine_ls_number_reflns 14413
_refine_ls_number_restraints 18
_refine_ls_restrained_S_all 1.042
_refine_ls_R_factor_all 0.1535
_refine_ls_R_factor_gt 0.0995
_refine_ls_shift/su_max 0.002
_refine_ls_shift/su_mean 0.000
_refine_ls_structure_factor_coef Fsqd
_refine_ls_weighting_details 'calc w=1/[\s^2^(Fo^2^)+(0.0636P)^2^+51.0971P] where P=(Fo^2^+2Fc^2^)/3'
_refine_ls_weighting_scheme calc
_refine_ls_wR_factor_gt 0.1963
_refine_ls_wR_factor_ref 0.2328
_reflns_number_gt 9184
_reflns_number_total 14413
_reflns_threshold_expression >2sigma(I)
_cod_data_source_file c3dt53477d.txt
_cod_data_source_block gs65
_cod_depositor_comments
;
The following automatic conversions were performed:

'_symmetry_cell_setting' value 'Triclinic' changed to 'triclinic'
according to
/usr/data/users/saulius/automatic-downloads/current/RSC/lib/dictionaries/cif_core.dic
dictionary named 'cif_core.dic' version 2.4.2 from 2011-04-26.

Automatic conversion script
Id: cif_fix_values 2281 2013-09-26 08:29:07Z andrius 
;
_cod_original_cell_volume 4069.3(14)
_cod_original_sg_symbol_Hall -P1
_cod_original_sg_symbol_H-M P-1
_cod_database_code 7028707

loop_
_symmetry_equiv_pos_as_xyz
'x, y, z'
'-x, -y, -z'

loop_
_atom_site_label
_atom_site_type_symbol
_atom_site_fract_x
_atom_site_fract_y
_atom_site_fract_z
_atom_site_U_iso_or_equiv
_atom_site_adp_type
_atom_site_occupancy
_atom_site_symmetry_multiplicity
_atom_site_calc_flag
_atom_site_refinement_flags
Ir1A Ir 0.45794(6) 0.24471(4) 0.97637(3) 0.04026(19) Uani 1 1 d .
N1A N 0.6038(12) 0.1602(7) 0.9998(6) 0.038(3) Uani 1 1 d .
N2A N 0.4057(12) 0.1387(8) 0.9447(6) 0.041(3) Uani 1 1 d .
N3A N 0.1390(13) 0.1869(9) 0.9899(7) 0.051(4) Uani 1 1 d .
N4A N 0.4443(18) -0.1615(11) 0.7314(9) 0.075(5) Uani 1 1 d .
C1A C 0.6897(14) 0.1703(9) 1.0375(7) 0.039(3) Uani 1 1 d .
H1AA H 0.6823 0.2178 1.0569 0.047 Uiso 1 1 calc R
C2A C 0.7879(15) 0.1167(11) 1.0501(8) 0.051(4) Uani 1 1 d .
H2AA H 0.8479 0.1276 1.0762 0.061 Uiso 1 1 calc R
C3A C 0.7974(15) 0.0460(11) 1.0238(7) 0.045(4) Uani 1 1 d .
H3AA H 0.8636 0.0071 1.0313 0.054 Uiso 1 1 calc R
C4A C 0.7058(15) 0.0346(11) 0.9858(8) 0.049(4) Uani 1 1 d .
H4AA H 0.7088 -0.0130 0.9671 0.059 Uiso 1 1 calc R
C5A C 0.6088(13) 0.0933(10) 0.9752(7) 0.038(4) Uani 1 1 d .
C6A C 0.5077(14) 0.0828(9) 0.9378(7) 0.039(3) Uani 1 1 d .
C7A C 0.5208(14) 0.0253(10) 0.8973(8) 0.046(4) Uani 1 1 d .
H7AA H 0.5957 -0.0107 0.8935 0.055 Uiso 1 1 calc R
C8A C 0.4198(13) 0.0188(10) 0.8598(6) 0.039(4) Uani 1 1 d .
C9A C 0.3142(15) 0.0717(9) 0.8706(8) 0.042(4) Uani 1 1 d .
H9AA H 0.2445 0.0696 0.8478 0.050 Uiso 1 1 calc R
C10A C 0.3061(16) 0.1286(10) 0.9144(8) 0.048(4) Uani 1 1 d .
C11A C 0.1814(14) 0.1770(10) 0.9287(9) 0.046(4) Uani 1 1 d .
C12A C 0.1128(17) 0.2094(13) 0.8817(12) 0.070(6) Uani 1 1 d .
H12B H 0.1446 0.2025 0.8386 0.084 Uiso 1 1 calc R
C13A C -0.005(2) 0.2525(15) 0.9018(14) 0.084(7) Uani 1 1 d .
H13B H -0.0556 0.2751 0.8717 0.101 Uiso 1 1 calc R
C14A C -0.050(2) 0.2629(14) 0.9644(17) 0.091(9) Uani 1 1 d .
H14B H -0.1277 0.2943 0.9777 0.110 Uiso 1 1 calc R
C15A C 0.0252(18) 0.2251(14) 1.0092(13) 0.082(7) Uani 1 1 d .
H15B H -0.0067 0.2276 1.0524 0.098 Uiso 1 1 calc R
C16A C 0.336(2) -0.1291(14) 0.7581(10) 0.071(6) Uani 1 1 d .
H16B H 0.2593 -0.1465 0.7498 0.086 Uiso 1 1 calc R
C17A C 0.3263(16) -0.0682(12) 0.7996(8) 0.056(5) Uani 1 1 d .
H17B H 0.2442 -0.0438 0.8164 0.067 Uiso 1 1 calc R
C18A C 0.4303(15) -0.0444(10) 0.8153(7) 0.044(4) Uani 1 1 d .
C19A C 0.5493(16) -0.0808(10) 0.7879(8) 0.047(4) Uani 1 1 d .
H19B H 0.6277 -0.0674 0.7976 0.057 Uiso 1 1 calc R
C20A C 0.5466(17) -0.1357(11) 0.7469(8) 0.055(5) Uani 1 1 d .
H20B H 0.6272 -0.1587 0.7269 0.066 Uiso 1 1 calc R
N5A N 0.5352(16) 0.2513(9) 0.8843(7) 0.053(4) Uani 1 1 d .
C21A C 0.3221(17) 0.3210(11) 0.9487(10) 0.056(5) Uani 1 1 d .
C22A C 0.213(2) 0.3575(12) 0.9858(12) 0.071(6) Uani 1 1 d .
H22B H 0.1948 0.3448 1.0286 0.086 Uiso 1 1 calc R
C23A C 0.129(2) 0.4152(16) 0.9574(18) 0.102(10) Uani 1 1 d .
H23B H 0.0574 0.4426 0.9820 0.122 Uiso 1 1 calc R
C24A C 0.154(3) 0.4297(17) 0.895(2) 0.125(12) Uani 1 1 d U
H24B H 0.0951 0.4647 0.8763 0.150 Uiso 1 1 calc R
C25A C 0.262(3) 0.3954(14) 0.8571(18) 0.115(11) Uani 1 1 d U
H25B H 0.2820 0.4090 0.8146 0.137 Uiso 1 1 calc R
C26A C 0.338(2) 0.3407(12) 0.8850(10) 0.066(6) Uani 1 1 d .
C27A C 0.457(2) 0.3015(10) 0.8496(8) 0.053(5) Uani 1 1 d .
C28A C 0.503(3) 0.3086(15) 0.7876(11) 0.087(8) Uani 1 1 d .
H28B H 0.4537 0.3414 0.7623 0.104 Uiso 1 1 calc R
C29A C 0.620(3) 0.2692(17) 0.7603(12) 0.099(8) Uani 1 1 d U
H29B H 0.6504 0.2757 0.7175 0.119 Uiso 1 1 calc R
C30A C 0.686(3) 0.2227(16) 0.7959(11) 0.098(8) Uani 1 1 d U
H30B H 0.7631 0.1937 0.7776 0.117 Uiso 1 1 calc R
C31A C 0.646(2) 0.2155(12) 0.8582(9) 0.067(6) Uani 1 1 d .
H31B H 0.6990 0.1844 0.8831 0.080 Uiso 1 1 calc R
N6A N 0.3791(13) 0.2540(8) 1.0674(7) 0.046(3) Uani 1 1 d .
C32A C 0.5313(15) 0.3306(11) 1.0013(8) 0.048(4) Uani 1 1 d .
C33A C 0.6219(16) 0.3731(10) 0.9642(8) 0.048(4) Uani 1 1 d .
H33B H 0.6528 0.3586 0.9223 0.058 Uiso 1 1 calc R
C34A C 0.6634(16) 0.4339(10) 0.9887(9) 0.053(4) Uani 1 1 d .
H34B H 0.7222 0.4605 0.9633 0.064 Uiso 1 1 calc R
C35A C 0.6219(18) 0.4565(12) 1.0482(9) 0.059(5) Uani 1 1 d .
H35B H 0.6530 0.4979 1.0646 0.071 Uiso 1 1 calc R
C36A C 0.5345(19) 0.4194(12) 1.0847(11) 0.066(5) Uani 1 1 d .
H36B H 0.4995 0.4383 1.1250 0.080 Uiso 1 1 calc R
C37A C 0.4969(17) 0.3557(9) 1.0640(8) 0.045(4) Uani 1 1 d .
C38A C 0.4043(17) 0.3124(12) 1.1004(10) 0.059(5) Uani 1 1 d .
C39A C 0.346(2) 0.3288(14) 1.1612(11) 0.081(7) Uani 1 1 d .
H39B H 0.3639 0.3704 1.1832 0.097 Uiso 1 1 calc R
C40A C 0.263(2) 0.2825(12) 1.1876(9) 0.063(5) Uani 1 1 d .
H40B H 0.2227 0.2916 1.2292 0.075 Uiso 1 1 calc R
C41A C 0.236(2) 0.2231(14) 1.1556(11) 0.075(6) Uani 1 1 d .
H41B H 0.1733 0.1936 1.1745 0.090 Uiso 1 1 calc R
C42A C 0.2965(18) 0.2060(12) 1.0972(8) 0.058(5) Uani 1 1 d .
H42B H 0.2835 0.1620 1.0768 0.070 Uiso 1 1 calc R
Ir1B Ir 0.05287(5) 0.26266(3) 0.50410(3) 0.03604(18) Uani 1 1 d .
N1B N -0.0991(11) 0.3521(7) 0.5198(5) 0.035(3) Uani 1 1 d .
N2B N 0.1258(12) 0.3590(8) 0.4531(6) 0.042(3) Uani 1 1 d .
N3B N 0.3713(12) 0.3287(8) 0.4950(7) 0.047(3) Uani 1 1 d .
N4B N 0.1918(18) 0.5850(12) 0.1796(7) 0.072(5) Uani 1 1 d .
C1B C -0.2037(16) 0.3528(10) 0.5626(8) 0.049(4) Uani 1 1 d .
H1BA H -0.2099 0.3104 0.5891 0.059 Uiso 1 1 calc R
C2B C -0.3007(14) 0.4103(10) 0.5699(7) 0.044(4) Uani 1 1 d .
H2BA H -0.3713 0.4087 0.6017 0.052 Uiso 1 1 calc R
C3B C -0.2956(13) 0.4722(9) 0.5302(8) 0.041(4) Uani 1 1 d .
H3BA H -0.3651 0.5118 0.5326 0.049 Uiso 1 1 calc R
C4B C -0.1884(15) 0.4748(11) 0.4876(8) 0.051(4) Uani 1 1 d .
H4BA H -0.1798 0.5174 0.4616 0.061 Uiso 1 1 calc R
C5B C -0.0908(14) 0.4124(9) 0.4832(7) 0.037(3) Uani 1 1 d .
C6B C 0.0269(13) 0.4086(10) 0.4387(6) 0.038(4) Uani 1 1 d .
C7B C 0.0376(14) 0.4558(8) 0.3870(7) 0.035(3) Uani 1 1 d .
H7BA H -0.0320 0.4925 0.3797 0.042 Uiso 1 1 calc R
C8B C 0.1514(16) 0.4484(10) 0.3460(8) 0.045(4) Uani 1 1 d .
C9B C 0.2534(14) 0.3985(10) 0.3617(8) 0.045(4) Uani 1 1 d .
H9BA H 0.3330 0.3927 0.3352 0.053 Uiso 1 1 calc R
C10B C 0.2385(15) 0.3570(9) 0.4166(7) 0.041(3) Uani 1 1 d .
C11B C 0.3572(15) 0.3149(9) 0.4373(8) 0.042(4) Uani 1 1 d .
C12B C 0.4475(14) 0.2673(9) 0.3954(8) 0.042(4) Uani 1 1 d .
H12A H 0.4329 0.2583 0.3540 0.050 Uiso 1 1 calc R
C13B C 0.5585(17) 0.2345(11) 0.4188(11) 0.061(5) Uani 1 1 d .
H13A H 0.6228 0.2023 0.3936 0.074 Uiso 1 1 calc R
C14B C 0.5719(16) 0.2502(13) 0.4793(12) 0.070(6) Uani 1 1 d .
H14A H 0.6459 0.2278 0.4963 0.084 Uiso 1 1 calc R
C15B C 0.4833(18) 0.2961(11) 0.5143(10) 0.061(5) Uani 1 1 d .
H15A H 0.4985 0.3070 0.5552 0.073 Uiso 1 1 calc R
C16B C 0.078(2) 0.5712(15) 0.2080(10) 0.079(7) Uani 1 1 d .
H16A H 0.0036 0.5938 0.1912 0.095 Uiso 1 1 calc R
C17B C 0.060(2) 0.5260(14) 0.2604(9) 0.073(6) Uani 1 1 d .
H17A H -0.0234 0.5162 0.2768 0.088 Uiso 1 1 calc R
C18B C 0.1656(15) 0.4949(9) 0.2889(7) 0.041(4) Uani 1 1 d .
C19B C 0.2819(17) 0.5101(11) 0.2607(8) 0.049(4) Uani 1 1 d .
H19A H 0.3572 0.4900 0.2778 0.059 Uiso 1 1 calc R
C20B C 0.293(2) 0.5556(12) 0.2062(9) 0.063(5) Uani 1 1 d .
H20A H 0.3751 0.5653 0.1881 0.075 Uiso 1 1 calc R
N5B N 0.0141(12) 0.2359(7) 0.4184(6) 0.039(3) Uani 1 1 d .
C21B C 0.1988(12) 0.1832(9) 0.4807(7) 0.037(3) Uani 1 1 d .
C22B C 0.3014(17) 0.1532(10) 0.5153(8) 0.048(4) Uani 1 1 d .
H22A H 0.3025 0.1728 0.5557 0.057 Uiso 1 1 calc R
C23B C 0.3961(17) 0.0984(9) 0.4928(8) 0.048(4) Uani 1 1 d .
H23A H 0.4614 0.0809 0.5175 0.057 Uiso 1 1 calc R
C24B C 0.3993(15) 0.0673(10) 0.4341(10) 0.055(5) Uani 1 1 d .
H24A H 0.4663 0.0288 0.4191 0.066 Uiso 1 1 calc R
C25B C 0.3036(16) 0.0928(9) 0.3972(9) 0.048(4) Uani 1 1 d .
H25A H 0.3052 0.0730 0.3567 0.057 Uiso 1 1 calc R
C26B C 0.2046(14) 0.1489(9) 0.4221(7) 0.038(3) Uani 1 1 d .
C27B C 0.1013(16) 0.1795(10) 0.3869(8) 0.046(4) Uani 1 1 d .
C28B C 0.0841(16) 0.1576(11) 0.3280(8) 0.052(4) Uani 1 1 d .
H28A H 0.1434 0.1189 0.3070 0.062 Uiso 1 1 calc R
C29B C -0.0189(16) 0.1911(12) 0.2988(8) 0.057(5) Uani 1 1 d .
H29A H -0.0276 0.1784 0.2574 0.069 Uiso 1 1 calc R
C30B C -0.1067(18) 0.2432(10) 0.3325(8) 0.051(4) Uani 1 1 d .
H30A H -0.1818 0.2640 0.3156 0.061 Uiso 1 1 calc R
C31B C -0.0870(16) 0.2656(9) 0.3908(7) 0.043(4) Uani 1 1 d .
H31A H -0.1475 0.3035 0.4122 0.052 Uiso 1 1 calc R
N6B N 0.0911(12) 0.2763(7) 0.5929(6) 0.039(3) Uani 1 1 d .
C32B C -0.0360(14) 0.1858(9) 0.5462(8) 0.043(4) Uani 1 1 d .
C33B C -0.0976(14) 0.1309(11) 0.5220(8) 0.049(4) Uani 1 1 d .
H33A H -0.0976 0.1288 0.4781 0.058 Uiso 1 1 calc R
C34B C -0.1593(15) 0.0788(11) 0.5601(9) 0.053(5) Uani 1 1 d .
H34A H -0.2070 0.0463 0.5419 0.064 Uiso 1 1 calc R
C35B C -0.1520(18) 0.0743(12) 0.6215(10) 0.064(5) Uani 1 1 d .
H35A H -0.1911 0.0375 0.6463 0.077 Uiso 1 1 calc R
C36B C -0.0884(16) 0.1225(12) 0.6479(9) 0.056(5) Uani 1 1 d .
H36A H -0.0816 0.1185 0.6912 0.067 Uiso 1 1 calc R
C37B C -0.0325(16) 0.1782(11) 0.6128(8) 0.052(4) Uani 1 1 d .
C38B C 0.0405(18) 0.2288(11) 0.6375(8) 0.054(4) Uani 1 1 d .
C39B C 0.061(2) 0.2370(13) 0.6999(9) 0.066(5) Uani 1 1 d .
H39A H 0.0202 0.2079 0.7317 0.079 Uiso 1 1 calc R
C40B C 0.139(3) 0.2868(11) 0.7154(10) 0.081(7) Uani 1 1 d .
H40A H 0.1575 0.2895 0.7570 0.097 Uiso 1 1 calc R
C41B C 0.189(2) 0.3311(12) 0.6707(9) 0.063(5) Uani 1 1 d .
H41A H 0.2419 0.3661 0.6809 0.075 Uiso 1 1 calc R
C42B C 0.1644(18) 0.3262(11) 0.6115(9) 0.057(5) Uani 1 1 d .
H42A H 0.1997 0.3590 0.5811 0.069 Uiso 1 1 calc R
P1 P 0.9261(4) 0.0015(3) 0.8270(2) 0.0530(12) Uani 1 1 d .
F10 F 0.8329(12) -0.0525(8) 0.8593(7) 0.085(4) Uani 1 1 d .
F11 F 0.9940(14) 0.0031(9) 0.8870(7) 0.095(4) Uani 1 1 d .
F12 F 0.8236(13) 0.0699(8) 0.8533(7) 0.094(4) Uani 1 1 d .
F13 F 0.8611(16) -0.0006(12) 0.7667(6) 0.115(6) Uani 1 1 d .
F14 F 1.0247(13) -0.0670(10) 0.8039(9) 0.122(7) Uani 1 1 d .
F15 F 1.0161(13) 0.0572(9) 0.7937(6) 0.095(5) Uani 1 1 d .
P2 P -0.6428(4) 0.5267(3) 0.6739(2) 0.0547(12) Uani 1 1 d .
F20 F -0.7374(18) 0.5932(10) 0.6559(11) 0.140(8) Uani 1 1 d .
F21 F -0.5288(14) 0.5444(9) 0.6270(7) 0.105(5) Uani 1 1 d .
F22 F -0.6855(17) 0.4745(9) 0.6256(7) 0.102(5) Uani 1 1 d .
F23 F -0.7522(14) 0.5018(11) 0.7264(7) 0.114(6) Uani 1 1 d .
F24 F -0.5970(15) 0.5730(10) 0.7244(8) 0.115(6) Uani 1 1 d .
F25 F -0.5531(13) 0.4516(9) 0.6930(8) 0.098(5) Uani 1 1 d .
C100 C -0.181(3) 0.3709(17) 0.1596(14) 0.097(8) Uani 1 1 d .
H10A H -0.2138 0.3961 0.1228 0.116 Uiso 1 1 calc R
H10B H -0.2225 0.3994 0.1973 0.116 Uiso 1 1 calc R
Cl1 Cl -0.2186(11) 0.2793(5) 0.1649(4) 0.128(3) Uani 1 1 d .
Cl2 Cl -0.0189(9) 0.3693(6) 0.1529(7) 0.154(4) Uani 1 1 d .
C200 C 0.220(3) -0.0363(17) 0.6104(14) 0.096(9) Uani 1 1 d .
H20J H 0.2749 -0.0799 0.6245 0.144 Uiso 1 1 calc R
H20K H 0.2512 -0.0249 0.5670 0.144 Uiso 1 1 calc R
H20L H 0.1319 -0.0472 0.6134 0.144 Uiso 1 1 calc R
C201 C 0.224(2) 0.0287(19) 0.6500(15) 0.111(12) Uani 1 1 d .
H20C H 0.1723 0.0731 0.6342 0.133 Uiso 1 1 calc R
H20D H 0.1852 0.0187 0.6931 0.133 Uiso 1 1 calc R
O202 O 0.3504(14) 0.0447(10) 0.6513(8) 0.079(5) Uani 1 1 d .
C203 C 0.375(3) 0.0951(19) 0.6885(11) 0.100(9) Uani 1 1 d .
H20E H 0.3486 0.0791 0.7318 0.120 Uiso 1 1 calc R
H20F H 0.3189 0.1422 0.6813 0.120 Uiso 1 1 calc R
C204 C 0.506(5) 0.112(3) 0.685(3) 0.19(2) Uani 1 1 d U
H20G H 0.5275 0.1392 0.6457 0.282 Uiso 1 1 calc R
H20H H 0.5650 0.0659 0.6859 0.282 Uiso 1 1 calc R
H20I H 0.5121 0.1441 0.7203 0.282 Uiso 1 1 calc R

loop_
_atom_site_aniso_label
_atom_site_aniso_U_11
_atom_site_aniso_U_22
_atom_site_aniso_U_33
_atom_site_aniso_U_23
_atom_site_aniso_U_13
_atom_site_aniso_U_12
Ir1A 0.0340(4) 0.0423(4) 0.0455(4) 0.0039(3) -0.0063(3) -0.0083(3)
N1A 0.042(7) 0.038(7) 0.034(7) -0.005(6) -0.002(5) -0.004(6)
N2A 0.031(7) 0.047(8) 0.044(7) 0.003(6) -0.004(5) -0.007(6)
N3A 0.036(8) 0.057(9) 0.058(9) -0.010(7) 0.001(6) -0.006(6)
N4A 0.069(12) 0.070(12) 0.085(13) -0.024(10) 0.007(9) -0.023(10)
C1A 0.036(8) 0.046(9) 0.039(8) -0.003(7) -0.008(6) -0.013(7)
C2A 0.030(8) 0.076(13) 0.049(10) -0.010(9) -0.008(7) -0.012(8)
C3A 0.034(8) 0.064(12) 0.037(8) 0.008(8) -0.006(6) -0.008(7)
C4A 0.037(9) 0.058(11) 0.047(10) 0.007(8) 0.009(7) -0.004(8)
C5A 0.026(7) 0.055(10) 0.036(8) 0.008(7) -0.002(6) -0.019(7)
C6A 0.033(8) 0.045(9) 0.035(8) 0.006(7) 0.003(6) 0.000(6)
C7A 0.021(7) 0.062(11) 0.055(10) -0.013(8) -0.003(6) -0.009(7)
C8A 0.023(7) 0.069(11) 0.022(7) 0.014(7) 0.004(5) -0.002(7)
C9A 0.040(9) 0.038(9) 0.055(10) 0.008(7) -0.019(7) -0.018(7)
C10A 0.046(9) 0.050(10) 0.054(10) 0.011(8) -0.024(7) -0.012(8)
C11A 0.024(7) 0.043(10) 0.069(12) 0.008(8) -0.003(7) 0.000(6)
C12A 0.036(10) 0.078(15) 0.096(16) 0.033(12) -0.016(9) -0.008(9)
C13A 0.044(12) 0.098(19) 0.12(2) 0.018(16) -0.037(13) -0.017(12)
C14A 0.034(11) 0.059(14) 0.17(3) 0.001(16) 0.008(14) 0.008(9)
C15A 0.029(10) 0.086(17) 0.12(2) -0.024(15) 0.022(11) -0.007(10)
C16A 0.060(13) 0.092(17) 0.066(13) -0.007(12) -0.007(10) -0.024(12)
C17A 0.040(9) 0.086(15) 0.048(10) -0.018(9) 0.003(7) -0.036(9)
C18A 0.039(9) 0.053(10) 0.040(9) -0.003(7) -0.003(6) -0.010(7)
C19A 0.044(9) 0.048(10) 0.046(9) -0.020(8) 0.011(7) -0.008(7)
C20A 0.045(10) 0.067(13) 0.048(10) 0.009(9) 0.006(7) -0.001(9)
N5A 0.073(10) 0.049(9) 0.050(8) 0.011(7) -0.017(7) -0.040(8)
C21A 0.040(10) 0.049(11) 0.082(14) -0.001(10) -0.023(9) -0.005(8)
C22A 0.063(13) 0.048(12) 0.107(18) 0.000(11) -0.032(12) -0.001(10)
C23A 0.041(12) 0.088(19) 0.18(3) 0.00(2) -0.049(16) 0.013(12)
C24A 0.11(2) 0.069(16) 0.22(3) 0.044(18) -0.11(2) -0.014(14)
C25A 0.117(19) 0.061(14) 0.20(3) 0.045(16) -0.13(2) -0.041(13)
C26A 0.060(12) 0.067(13) 0.079(14) 0.025(11) -0.026(10) -0.026(10)
C27A 0.091(14) 0.042(10) 0.039(9) 0.017(8) -0.025(9) -0.044(10)
C28A 0.13(2) 0.083(17) 0.073(15) 0.031(13) -0.059(15) -0.063(17)
C29A 0.15(2) 0.092(17) 0.055(13) 0.019(11) 0.014(13) -0.035(16)
C30A 0.14(2) 0.092(16) 0.054(12) -0.001(11) 0.034(12) -0.048(15)
C31A 0.075(14) 0.069(14) 0.050(11) -0.012(10) 0.028(10) -0.020(11)
N6A 0.043(8) 0.036(8) 0.054(8) 0.000(6) 0.004(6) -0.002(6)
C32A 0.033(8) 0.072(12) 0.043(9) 0.014(8) -0.007(6) -0.024(8)
C33A 0.049(10) 0.055(11) 0.049(10) -0.002(8) -0.013(7) -0.025(8)
C34A 0.033(9) 0.051(11) 0.078(13) 0.009(9) -0.013(8) -0.015(8)
C35A 0.059(11) 0.058(12) 0.067(12) -0.003(10) -0.014(9) -0.029(9)
C36A 0.056(12) 0.057(13) 0.083(14) -0.014(11) 0.007(10) -0.010(9)
C37A 0.056(10) 0.030(9) 0.049(10) -0.004(7) -0.008(7) -0.005(7)
C38A 0.039(10) 0.058(12) 0.082(14) -0.018(10) -0.008(9) -0.008(8)
C39A 0.097(18) 0.061(14) 0.081(16) -0.018(12) 0.016(13) -0.020(13)
C40A 0.077(14) 0.066(13) 0.044(10) -0.015(9) 0.001(9) -0.009(11)
C41A 0.066(13) 0.081(16) 0.078(15) -0.002(12) 0.003(11) -0.025(12)
C42A 0.057(11) 0.077(14) 0.040(10) 0.005(9) 0.005(8) -0.016(10)
Ir1B 0.0342(3) 0.0376(4) 0.0366(3) 0.0005(3) -0.0034(2) -0.0070(3)
N1B 0.033(7) 0.043(8) 0.031(6) 0.002(5) -0.010(5) -0.003(5)
N2B 0.035(7) 0.054(9) 0.038(7) -0.010(6) -0.002(5) -0.011(6)
N3B 0.034(7) 0.056(9) 0.054(9) -0.004(7) -0.016(6) -0.007(6)
N4B 0.073(12) 0.103(15) 0.045(9) 0.016(9) -0.007(8) -0.032(11)
C1B 0.048(10) 0.054(11) 0.041(9) 0.014(8) 0.006(7) -0.007(8)
C2B 0.024(7) 0.058(11) 0.046(9) -0.013(8) 0.008(6) -0.006(7)
C3B 0.021(7) 0.035(8) 0.064(10) 0.002(7) 0.000(6) 0.001(6)
C4B 0.031(9) 0.072(13) 0.049(10) 0.001(9) -0.015(7) -0.001(8)
C5B 0.039(8) 0.039(9) 0.037(8) -0.011(7) 0.001(6) -0.022(7)
C6B 0.029(7) 0.060(11) 0.028(7) -0.011(7) -0.005(5) -0.015(7)
C7B 0.032(8) 0.033(8) 0.040(8) -0.002(6) -0.001(6) -0.007(6)
C8B 0.043(9) 0.052(10) 0.044(9) -0.001(8) -0.013(7) -0.015(7)
C9B 0.025(7) 0.047(10) 0.062(10) -0.009(8) -0.004(7) -0.007(7)
C10B 0.045(9) 0.029(8) 0.047(9) -0.005(7) 0.000(7) -0.007(6)
C11B 0.039(8) 0.037(9) 0.055(10) 0.006(7) -0.018(7) -0.015(7)
C12B 0.035(8) 0.037(9) 0.054(10) -0.002(7) -0.006(7) -0.004(7)
C13B 0.041(10) 0.044(11) 0.102(16) -0.011(10) -0.015(9) -0.012(8)
C14B 0.021(9) 0.077(15) 0.111(18) 0.000(13) -0.020(9) 0.005(9)
C15B 0.046(11) 0.058(12) 0.079(14) -0.002(10) -0.018(9) -0.004(9)
C16B 0.058(12) 0.12(2) 0.065(13) 0.052(13) -0.019(10) -0.035(13)
C17B 0.068(13) 0.101(18) 0.049(11) 0.032(11) -0.007(9) -0.012(12)
C18B 0.042(9) 0.039(9) 0.045(9) 0.007(7) -0.008(7) -0.011(7)
C19B 0.057(11) 0.057(11) 0.039(8) 0.012(7) -0.018(7) -0.021(8)
C20B 0.061(12) 0.071(14) 0.056(11) 0.019(10) 0.008(9) -0.028(10)
N5B 0.034(7) 0.042(8) 0.040(7) 0.002(6) 0.007(5) -0.008(6)
C21B 0.015(6) 0.057(10) 0.033(8) 0.011(7) 0.010(5) -0.004(6)
C22B 0.056(11) 0.038(9) 0.049(10) 0.006(7) -0.011(8) -0.002(8)
C23B 0.055(10) 0.028(8) 0.062(11) 0.013(8) -0.016(8) -0.003(7)
C24B 0.030(8) 0.047(10) 0.081(13) 0.008(9) -0.003(8) 0.012(7)
C25B 0.048(10) 0.032(9) 0.063(11) -0.002(8) -0.009(8) -0.006(7)
C26B 0.033(8) 0.037(8) 0.042(8) -0.003(7) 0.008(6) -0.006(6)
C27B 0.044(9) 0.049(10) 0.046(9) -0.003(8) 0.001(7) -0.016(8)
C28B 0.039(9) 0.068(13) 0.050(10) -0.008(9) -0.013(7) -0.005(8)
C29B 0.037(9) 0.093(16) 0.044(10) -0.018(9) -0.006(7) -0.014(9)
C30B 0.060(11) 0.048(10) 0.054(10) -0.004(8) -0.019(8) -0.027(9)
C31B 0.051(9) 0.031(8) 0.043(9) -0.002(7) -0.008(7) 0.014(7)
N6B 0.046(7) 0.030(7) 0.042(7) 0.002(5) -0.004(6) -0.008(6)
C32B 0.033(8) 0.034(9) 0.066(11) -0.022(7) -0.022(7) -0.005(6)
C33B 0.027(8) 0.076(13) 0.040(9) 0.005(8) 0.010(6) -0.011(8)
C34B 0.031(8) 0.063(12) 0.070(12) -0.004(9) 0.001(7) -0.026(8)
C35B 0.056(11) 0.076(14) 0.064(13) 0.025(10) 0.004(9) -0.034(10)
C36B 0.042(10) 0.070(13) 0.059(11) 0.003(9) -0.008(8) -0.018(9)
C37B 0.037(9) 0.063(12) 0.056(11) -0.008(9) 0.000(7) -0.007(8)
C38B 0.058(11) 0.059(12) 0.050(10) 0.007(9) -0.013(8) -0.018(9)
C39B 0.071(13) 0.080(15) 0.050(11) 0.006(10) -0.007(9) -0.020(11)
C40B 0.16(2) 0.039(11) 0.064(13) 0.004(10) -0.047(14) -0.039(13)
C41B 0.084(14) 0.063(13) 0.054(11) 0.004(10) -0.030(10) -0.035(11)
C42B 0.054(11) 0.061(12) 0.056(11) 0.012(9) -0.018(8) 0.002(9)
P1 0.045(2) 0.070(3) 0.045(2) -0.012(2) 0.0000(18) -0.014(2)
F10 0.068(8) 0.092(10) 0.097(10) 0.016(8) 0.000(7) -0.029(7)
F11 0.099(10) 0.111(12) 0.087(9) -0.001(8) -0.052(8) -0.021(8)
F12 0.067(8) 0.088(10) 0.114(11) -0.009(8) 0.009(7) 0.019(7)
F13 0.120(12) 0.198(19) 0.049(7) 0.000(9) -0.031(7) -0.079(12)
F14 0.055(8) 0.111(13) 0.194(18) -0.089(13) 0.013(9) -0.002(8)
F15 0.085(9) 0.128(13) 0.077(9) -0.003(8) 0.017(7) -0.061(9)
P2 0.032(2) 0.065(3) 0.068(3) -0.001(2) -0.0055(19) -0.011(2)
F20 0.108(13) 0.078(11) 0.23(2) 0.026(13) -0.056(14) 0.020(9)
F21 0.097(10) 0.104(11) 0.104(11) 0.018(9) 0.045(8) -0.041(9)
F22 0.147(14) 0.093(11) 0.083(9) 0.008(8) -0.050(9) -0.047(10)
F23 0.084(10) 0.174(17) 0.085(10) -0.003(10) 0.024(8) -0.057(11)
F24 0.091(10) 0.131(14) 0.130(13) -0.067(11) 0.011(9) -0.055(10)
F25 0.077(9) 0.094(11) 0.126(12) 0.044(9) -0.034(8) -0.014(8)
C100 0.085(18) 0.11(2) 0.093(19) -0.009(16) -0.010(14) 0.000(15)
Cl1 0.193(9) 0.113(7) 0.095(5) 0.006(5) -0.047(5) -0.061(6)
Cl2 0.085(5) 0.115(7) 0.253(13) -0.032(8) -0.009(6) 0.008(5)
C200 0.10(2) 0.09(2) 0.10(2) -0.024(16) 0.014(15) -0.029(16)
C201 0.052(14) 0.14(3) 0.12(2) 0.07(2) 0.029(14) -0.005(15)
O202 0.063(9) 0.083(11) 0.092(11) -0.037(9) -0.011(8) -0.007(8)
C203 0.12(2) 0.13(3) 0.051(13) 0.010(15) 0.007(13) -0.040(19)
C204 0.17(3) 0.19(3) 0.21(3) -0.01(2) -0.02(2) -0.05(2)

loop_
_atom_type_symbol
_atom_type_description
_atom_type_scat_dispersion_real
_atom_type_scat_dispersion_imag
_atom_type_scat_source
C C 0.0033 0.0016 'International Tables Vol C Tables 4.2.6.8 and 6.1.1.4'
H H 0.0000 0.0000 'International Tables Vol C Tables 4.2.6.8 and 6.1.1.4'
N N 0.0061 0.0033 'International Tables Vol C Tables 4.2.6.8 and 6.1.1.4'
F F 0.0171 0.0103 'International Tables Vol C Tables 4.2.6.8 and 6.1.1.4'
P P 0.1023 0.0942 'International Tables Vol C Tables 4.2.6.8 and 6.1.1.4'
Ir Ir -1.4442 7.9887 'International Tables Vol C Tables 4.2.6.8 and 6.1.1.4'
Cl Cl 0.1484 0.1585 'International Tables Vol C Tables 4.2.6.8 and 6.1.1.4'
O O 0.0106 0.0060 'International Tables Vol C Tables 4.2.6.8 and 6.1.1.4'

loop_
_geom_angle_atom_site_label_1
_geom_angle_atom_site_label_2
_geom_angle_atom_site_label_3
_geom_angle
C32A Ir1A C21A 84.9(7)
C32A Ir1A N6A 79.6(6)
C21A Ir1A N6A 92.8(7)
C32A Ir1A N5A 93.9(6)
C21A Ir1A N5A 82.0(8)
N6A Ir1A N5A 172.0(6)
C32A Ir1A N1A 97.5(6)
C21A Ir1A N1A 176.1(7)
N6A Ir1A N1A 90.6(5)
N5A Ir1A N1A 94.8(6)
C32A Ir1A N2A 171.1(6)
C21A Ir1A N2A 102.4(6)
N6A Ir1A N2A 104.7(5)
N5A Ir1A N2A 82.4(5)
N1A Ir1A N2A 74.9(5)
C5A N1A C1A 118.4(14)
C5A N1A Ir1A 117.1(10)
C1A N1A Ir1A 124.5(11)
C10A N2A C6A 115.9(15)
C10A N2A Ir1A 128.4(12)
C6A N2A Ir1A 112.2(10)
C15A N3A C11A 121.2(19)
C16A N4A C20A 115.7(18)
N1A C1A C2A 124.5(16)
N1A C1A H1AA 117.8
C2A C1A H1AA 117.8
C1A C2A C3A 118.4(15)
C1A C2A H2AA 120.8
C3A C2A H2AA 120.8
C2A C3A C4A 117.3(17)
C2A C3A H3AA 121.4
C4A C3A H3AA 121.4
C3A C4A C5A 120.3(18)
C3A C4A H4AA 119.9
C5A C4A H4AA 119.9
N1A C5A C4A 121.1(15)
N1A C5A C6A 116.9(15)
C4A C5A C6A 122.0(16)
C7A C6A N2A 124.2(15)
C7A C6A C5A 121.7(14)
N2A C6A C5A 113.9(14)
C6A C7A C8A 119.6(15)
C6A C7A H7AA 120.2
C8A C7A H7AA 120.2
C9A C8A C7A 115.6(15)
C9A C8A C18A 123.3(14)
C7A C8A C18A 121.0(14)
C8A C9A C10A 121.6(14)
C8A C9A H9AA 119.2
C10A C9A H9AA 119.2
N2A C10A C9A 122.4(16)
N2A C10A C11A 120.3(16)
C9A C10A C11A 117.3(14)
N3A C11A C12A 122.9(17)
N3A C11A C10A 115.0(15)
C12A C11A C10A 122.1(17)
C13A C12A C11A 116(2)
C13A C12A H12B 121.9
C11A C12A H12B 121.9
C14A C13A C12A 121(2)
C14A C13A H13B 119.3
C12A C13A H13B 119.3
C13A C14A C15A 118(2)
C13A C14A H14B 120.8
C15A C14A H14B 120.8
N3A C15A C14A 120(2)
N3A C15A H15B 120.2
C14A C15A H15B 120.2
N4A C16A C17A 121.8(19)
N4A C16A H16B 119.1
C17A C16A H16B 119.1
C18A C17A C16A 121.3(18)
C18A C17A H17B 119.3
C16A C17A H17B 119.3
C17A C18A C19A 117.2(16)
C17A C18A C8A 121.0(15)
C19A C18A C8A 121.8(14)
C20A C19A C18A 116.4(16)
C20A C19A H19B 121.8
C18A C19A H19B 121.8
N4A C20A C19A 127.5(17)
N4A C20A H20B 116.2
C19A C20A H20B 116.2
C31A N5A C27A 121.4(17)
C31A N5A Ir1A 126.1(14)
C27A N5A Ir1A 112.5(13)
C22A C21A C26A 116.6(18)
C22A C21A Ir1A 127.2(16)
C26A C21A Ir1A 116.2(15)
C21A C22A C23A 119(3)
C21A C22A H22B 120.6
C23A C22A H22B 120.6
C24A C23A C22A 119(3)
C24A C23A H23B 120.3
C22A C23A H23B 120.3
C23A C24A C25A 123(2)
C23A C24A H24B 118.5
C25A C24A H24B 118.5
C26A C25A C24A 116(3)
C26A C25A H25B 122.1
C24A C25A H25B 122.1
C25A C26A C21A 126(3)
C25A C26A C27A 121(3)
C21A C26A C27A 113.2(16)
C28A C27A N5A 116(2)
C28A C27A C26A 128(2)
N5A C27A C26A 116.1(15)
C27A C28A C29A 122(2)
C27A C28A H28B 118.9
C29A C28A H28B 118.9
C30A C29A C28A 118(2)
C30A C29A H29B 120.9
C28A C29A H29B 120.9
C29A C30A C31A 122(3)
C29A C30A H30B 119.2
C31A C30A H30B 119.2
N5A C31A C30A 121(3)
N5A C31A H31B 119.6
C30A C31A H31B 119.6
C38A N6A C42A 118.4(16)
C38A N6A Ir1A 117.4(12)
C42A N6A Ir1A 124.1(12)
C37A C32A C33A 113.9(16)
C37A C32A Ir1A 117.6(11)
C33A C32A Ir1A 128.5(13)
C34A C33A C32A 121.4(17)
C34A C33A H33B 119.3
C32A C33A H33B 119.3
C35A C34A C33A 121.3(17)
C35A C34A H34B 119.3
C33A C34A H34B 119.3
C34A C35A C36A 119.6(18)
C34A C35A H35B 120.2
C36A C35A H35B 120.2
C37A C36A C35A 121.1(19)
C37A C36A H36B 119.4
C35A C36A H36B 119.4
C36A C37A C32A 122.1(17)
C36A C37A C38A 124.5(17)
C32A C37A C38A 112.9(15)
N6A C38A C39A 122.7(19)
N6A C38A C37A 112.2(16)
C39A C38A C37A 125.0(18)
C40A C39A C38A 117(2)
C40A C39A H39B 121.5
C38A C39A H39B 121.5
C39A C40A C41A 121.8(19)
C39A C40A H40B 119.1
C41A C40A H40B 119.1
C42A C41A C40A 121(2)
C42A C41A H41B 119.7
C40A C41A H41B 119.7
C41A C42A N6A 119(2)
C41A C42A H42B 120.4
N6A C42A H42B 120.4
C32B Ir1B C21B 87.2(6)
C32B Ir1B N5B 93.8(6)
C21B Ir1B N5B 80.6(6)
C32B Ir1B N6B 80.2(6)
C21B Ir1B N6B 95.7(6)
N5B Ir1B N6B 173.1(5)
C32B Ir1B N1B 97.3(6)
C21B Ir1B N1B 174.1(5)
N5B Ir1B N1B 95.3(5)
N6B Ir1B N1B 88.9(5)
C32B Ir1B N2B 171.3(6)
C21B Ir1B N2B 100.2(5)
N5B Ir1B N2B 83.0(5)
N6B Ir1B N2B 103.4(5)
N1B Ir1B N2B 75.1(5)
C5B N1B C1B 117.6(14)
C5B N1B Ir1B 116.8(10)
C1B N1B Ir1B 125.6(11)
C10B N2B C6B 117.8(14)
C10B N2B Ir1B 125.9(11)
C6B N2B Ir1B 109.9(9)
C11B N3B C15B 115.9(15)
C20B N4B C16B 116.0(17)
N1B C1B C2B 123.8(16)
N1B C1B H1BA 118.1
C2B C1B H1BA 118.1
C1B C2B C3B 119.1(14)
C1B C2B H2BA 120.4
C3B C2B H2BA 120.4
C4B C3B C2B 118.7(15)
C4B C3B H3BA 120.6
C2B C3B H3BA 120.6
C3B C4B C5B 118.4(17)
C3B C4B H4BA 120.8
C5B C4B H4BA 120.8
N1B C5B C4B 122.2(14)
N1B C5B C6B 114.7(15)
C4B C5B C6B 123.1(15)
N2B C6B C7B 122.5(13)
N2B C6B C5B 115.3(14)
C7B C6B C5B 122.1(15)
C8B C7B C6B 119.2(15)
C8B C7B H7BA 120.4
C6B C7B H7BA 120.4
C9B C8B C7B 117.9(15)
C9B C8B C18B 120.7(15)
C7B C8B C18B 121.3(15)
C8B C9B C10B 119.5(14)
C8B C9B H9BA 120.2
C10B C9B H9BA 120.2
N2B C10B C9B 122.5(15)
N2B C10B C11B 120.0(15)
C9B C10B C11B 117.2(14)
N3B C11B C12B 124.6(15)
N3B C11B C10B 113.9(15)
C12B C11B C10B 121.5(14)
C13B C12B C11B 116.3(16)
C13B C12B H12A 121.8
C11B C12B H12A 121.8
C14B C13B C12B 118.1(18)
C14B C13B H13A 121.0
C12B C13B H13A 121.0
C15B C14B C13B 121.1(18)
C15B C14B H14A 119.4
C13B C14B H14A 119.4
C14B C15B N3B 124(2)
C14B C15B H15A 118.1
N3B C15B H15A 118.1
N4B C16B C17B 124(2)
N4B C16B H16A 117.8
C17B C16B H16A 117.8
C16B C17B C18B 119.9(19)
C16B C17B H17A 120.1
C18B C17B H17A 120.1
C19B C18B C17B 115.7(16)
C19B C18B C8B 122.4(15)
C17B C18B C8B 121.9(15)
C18B C19B C20B 121.2(17)
C18B C19B H19A 119.4
C20B C19B H19A 119.4
N4B C20B C19B 122.7(17)
N4B C20B H20A 118.7
C19B C20B H20A 118.7
C31B N5B C27B 118.1(14)
C31B N5B Ir1B 126.6(10)
C27B N5B Ir1B 115.3(11)
C26B C21B C22B 113.9(14)
C26B C21B Ir1B 116.5(11)
C22B C21B Ir1B 129.6(12)
C23B C22B C21B 122.9(16)
C23B C22B H22A 118.6
C21B C22B H22A 118.6
C22B C23B C24B 121.2(16)
C22B C23B H23A 119.4
C24B C23B H23A 119.4
C23B C24B C25B 119.9(16)
C23B C24B H24A 120.1
C25B C24B H24A 120.1
C24B C25B C26B 118.0(17)
C24B C25B H25A 121.0
C26B C25B H25A 121.0
C21B C26B C25B 124.1(15)
C21B C26B C27B 113.9(14)
C25B C26B C27B 121.9(15)
C28B C27B N5B 119.8(16)
C28B C27B C26B 126.5(16)
N5B C27B C26B 113.7(14)
C27B C28B C29B 121.4(17)
C27B C28B H28A 119.3
C29B C28B H28A 119.3
C30B C29B C28B 117.3(16)
C30B C29B H29A 121.4
C28B C29B H29A 121.4
C29B C30B C31B 120.6(17)
C29B C30B H30A 119.7
C31B C30B H30A 119.7
N5B C31B C30B 122.6(15)
N5B C31B H31A 118.7
C30B C31B H31A 118.7
C42B N6B C38B 117.7(15)
C42B N6B Ir1B 126.2(11)
C38B N6B Ir1B 116.1(11)
C33B C32B C37B 112.9(16)
C33B C32B Ir1B 130.3(13)
C37B C32B Ir1B 116.7(11)
C32B C33B C34B 122.7(17)
C32B C33B H33A 118.6
C34B C33B H33A 118.6
C35B C34B C33B 121.3(17)
C35B C34B H34A 119.4
C33B C34B H34A 119.4
C34B C35B C36B 119.5(17)
C34B C35B H35A 120.3
C36B C35B H35A 120.3
C35B C36B C37B 121.3(18)
C35B C36B H36A 119.3
C37B C36B H36A 119.3
C36B C37B C38B 123.8(17)
C36B C37B C32B 122.0(17)
C38B C37B C32B 114.0(16)
N6B C38B C39B 118.7(17)
N6B C38B C37B 112.9(15)
C39B C38B C37B 128.3(18)
C40B C39B C38B 120.7(19)
C40B C39B H39A 119.6
C38B C39B H39A 119.6
C41B C40B C39B 119.0(19)
C41B C40B H40A 120.5
C39B C40B H40A 120.5
C40B C41B C42B 120.4(19)
C40B C41B H41A 119.8
C42B C41B H41A 119.8
C41B C42B N6B 123.3(18)
C41B C42B H42A 118.3
N6B C42B H42A 118.3
F14 P1 F13 90.5(11)
F14 P1 F11 88.6(10)
F13 P1 F11 178.9(10)
F14 P1 F10 90.0(9)
F13 P1 F10 88.9(8)
F11 P1 F10 91.7(8)
F14 P1 F15 91.3(9)
F13 P1 F15 89.9(8)
F11 P1 F15 89.6(8)
F10 P1 F15 178.2(9)
F14 P1 F12 177.6(11)
F13 P1 F12 90.9(10)
F11 P1 F12 90.1(9)
F10 P1 F12 88.1(8)
F15 P1 F12 90.7(9)
F20 P2 F21 95.8(11)
F20 P2 F24 92.7(12)
F21 P2 F24 89.7(9)
F20 P2 F22 91.3(11)
F21 P2 F22 91.6(9)
F24 P2 F22 175.7(11)
F20 P2 F23 90.1(11)
F21 P2 F23 174.0(11)
F24 P2 F23 89.0(9)
F22 P2 F23 89.3(9)
F20 P2 F25 174.7(10)
F21 P2 F25 88.0(9)
F24 P2 F25 91.0(10)
F22 P2 F25 84.9(9)
F23 P2 F25 86.1(9)
Cl2 C100 Cl1 109.9(16)
Cl2 C100 H10A 109.7
Cl1 C100 H10A 109.7
Cl2 C100 H10B 109.7
Cl1 C100 H10B 109.7
H10A C100 H10B 108.2
C201 C200 H20J 109.5
C201 C200 H20K 109.5
H20J C200 H20K 109.5
C201 C200 H20L 109.5
H20J C200 H20L 109.5
H20K C200 H20L 109.5
O202 C201 C200 113(2)
O202 C201 H20C 109.1
C200 C201 H20C 109.1
O202 C201 H20D 109.1
C200 C201 H20D 109.1
H20C C201 H20D 107.8
C203 O202 C201 122(2)
O202 C203 C204 119(3)
O202 C203 H20E 107.5
C204 C203 H20E 107.5
O202 C203 H20F 107.5
C204 C203 H20F 107.5
H20E C203 H20F 107.0
C203 C204 H20G 109.5
C203 C204 H20H 109.5
H20G C204 H20H 109.5
C203 C204 H20I 109.5
H20G C204 H20I 109.5
H20H C204 H20I 109.5

loop_
_geom_bond_atom_site_label_1
_geom_bond_atom_site_label_2
_geom_bond_distance
Ir1A C32A 1.945(18)
Ir1A C21A 1.996(18)
Ir1A N6A 2.032(14)
Ir1A N5A 2.056(15)
Ir1A N1A 2.124(13)
Ir1A N2A 2.210(14)
N1A C5A 1.32(2)
N1A C1A 1.339(19)
N2A C10A 1.35(2)
N2A C6A 1.37(2)
N3A C15A 1.33(2)
N3A C11A 1.34(2)
N4A C16A 1.29(3)
N4A C20A 1.33(3)
C1A C2A 1.37(2)
C1A H1AA 0.9500
C2A C3A 1.39(3)
C2A H2AA 0.9500
C3A C4A 1.39(2)
C3A H3AA 0.9500
C4A C5A 1.41(2)
C4A H4AA 0.9500
C5A C6A 1.47(2)
C6A C7A 1.35(2)
C7A C8A 1.45(2)
C7A H7AA 0.9500
C8A C9A 1.37(2)
C8A C18A 1.49(2)
C9A C10A 1.40(2)
C9A H9AA 0.9500
C10A C11A 1.48(2)
C11A C12A 1.40(3)
C12A C13A 1.40(3)
C12A H12B 0.9500
C13A C14A 1.38(4)
C13A H13B 0.9500
C14A C15A 1.44(4)
C14A H14B 0.9500
C15A H15B 0.9500
C16A C17A 1.42(3)
C16A H16B 0.9500
C17A C18A 1.33(2)
C17A H17B 0.9500
C18A C19A 1.40(2)
C19A C20A 1.35(2)
C19A H19B 0.9500
C20A H20B 0.9500
N5A C31A 1.32(3)
N5A C27A 1.41(2)
C21A C22A 1.40(3)
C21A C26A 1.41(3)
C22A C23A 1.46(3)
C22A H22B 0.9500
C23A C24A 1.37(5)
C23A H23B 0.9500
C24A C25A 1.39(5)
C24A H24B 0.9500
C25A C26A 1.37(3)
C25A H25B 0.9500
C26A C27A 1.48(3)
C27A C28A 1.37(3)
C28A C29A 1.40(4)
C28A H28B 0.9500
C29A C30A 1.32(4)
C29A H29B 0.9500
C30A C31A 1.37(3)
C30A H30B 0.9500
C31A H31B 0.9500
N6A C38A 1.36(2)
N6A C42A 1.40(2)
C32A C37A 1.42(2)
C32A C33A 1.46(2)
C33A C34A 1.38(2)
C33A H33B 0.9500
C34A C35A 1.35(3)
C34A H34B 0.9500
C35A C36A 1.37(3)
C35A H35B 0.9500
C36A C37A 1.37(3)
C36A H36B 0.9500
C37A C38A 1.48(3)
C38A C39A 1.39(3)
C39A C40A 1.36(3)
C39A H39B 0.9500
C40A C41A 1.37(3)
C40A H40B 0.9500
C41A C42A 1.36(3)
C41A H41B 0.9500
C42A H42B 0.9500
Ir1B C32B 1.929(17)
Ir1B C21B 1.978(15)
Ir1B N5B 2.034(13)
Ir1B N6B 2.043(13)
Ir1B N1B 2.115(12)
Ir1B N2B 2.214(14)
N1B C5B 1.34(2)
N1B C1B 1.34(2)
N2B C10B 1.34(2)
N2B C6B 1.35(2)
N3B C11B 1.31(2)
N3B C15B 1.37(2)
N4B C20B 1.33(3)
N4B C16B 1.34(3)
C1B C2B 1.35(2)
C1B H1BA 0.9500
C2B C3B 1.40(2)
C2B H2BA 0.9500
C3B C4B 1.37(2)
C3B H3BA 0.9500
C4B C5B 1.42(2)
C4B H4BA 0.9500
C5B C6B 1.47(2)
C6B C7B 1.39(2)
C7B C8B 1.39(2)
C7B H7BA 0.9500
C8B C9B 1.38(2)
C8B C18B 1.48(2)
C9B C10B 1.39(2)
C9B H9BA 0.9500
C10B C11B 1.50(2)
C11B C12B 1.43(2)
C12B C13B 1.40(3)
C12B H12A 0.9500
C13B C14B 1.38(3)
C13B H13A 0.9500
C14B C15B 1.33(3)
C14B H14A 0.9500
C15B H15A 0.9500
C16B C17B 1.39(3)
C16B H16A 0.9500
C17B C18B 1.40(3)
C17B H17A 0.9500
C18B C19B 1.37(2)
C19B C20B 1.42(3)
C19B H19A 0.9500
C20B H20A 0.9500
N5B C31B 1.34(2)
N5B C27B 1.40(2)
C21B C26B 1.41(2)
C21B C22B 1.44(2)
C22B C23B 1.35(2)
C22B H22A 0.9500
C23B C24B 1.39(3)
C23B H23A 0.9500
C24B C25B 1.40(2)
C24B H24A 0.9500
C25B C26B 1.41(2)
C25B H25A 0.9500
C26B C27B 1.46(2)
C27B C28B 1.39(2)
C28B C29B 1.40(3)
C28B H28A 0.9500
C29B C30B 1.37(3)
C29B H29A 0.9500
C30B C31B 1.38(2)
C30B H30A 0.9500
C31B H31A 0.9500
N6B C42B 1.37(2)
N6B C38B 1.38(2)
C32B C33B 1.41(2)
C32B C37B 1.45(3)
C33B C34B 1.41(2)
C33B H33A 0.9500
C34B C35B 1.34(3)
C34B H34A 0.9500
C35B C36B 1.35(3)
C35B H35A 0.9500
C36B C37B 1.40(3)
C36B H36A 0.9500
C37B C38B 1.43(3)
C38B C39B 1.41(3)
C39B C40B 1.38(3)
C39B H39A 0.9500
C40B C41B 1.34(3)
C40B H40A 0.9500
C41B C42B 1.35(3)
C41B H41A 0.9500
C42B H42A 0.9500
P1 F14 1.547(14)
P1 F13 1.560(13)
P1 F11 1.571(13)
P1 F10 1.572(13)
P1 F15 1.580(13)
P1 F12 1.586(13)
P2 F20 1.534(16)
P2 F21 1.537(12)
P2 F24 1.556(15)
P2 F22 1.573(14)
P2 F23 1.617(13)
P2 F25 1.625(15)
C100 Cl2 1.71(3)
C100 Cl1 1.75(3)
C100 H10A 0.9900
C100 H10B 0.9900
C200 C201 1.47(4)
C200 H20J 0.9800
C200 H20K 0.9800
C200 H20L 0.9800
C201 O202 1.42(3)
C201 H20C 0.9900
C201 H20D 0.9900
O202 C203 1.30(3)
C203 C204 1.46(5)
C203 H20E 0.9900
C203 H20F 0.9900
C204 H20G 0.9800
C204 H20H 0.9800
C204 H20I 0.9800
